data_7248066
loop_
_publ_author_name
'Lu, Zu-Jia'
'Wang, Ting-Wei'
'Sun, Mou'
'Xu, Mei-Qi'
'Zhang, Chao'
'Yi, Zhen-Xin'
'Zhang, Jian-Guo'

_publ_section_title
;
 Synthesis of energetic coordination compounds based on pyrazole and
 4-chloropyrazole via co-melting crystallization method
;
_journal_issue 8
_journal_name_full CrystEngComm
_journal_page_first 1178
_journal_page_last 1188
_journal_paper_doi 10.1039/D3CE01182H
_journal_volume 26
_journal_year 2024
_chemical_compound_source 'see text'
_chemical_formula_moiety 'C12 H16 Cu N10 O6'
_chemical_formula_sum 'C12 H16 Cu N10 O6'
_chemical_formula_weight 459.90
_space_group_IT_number 15
_space_group_name_Hall '-C 2yc'
_space_group_name_H-M_alt 'C 1 2/c 1'
_symmetry_cell_setting monoclinic
_symmetry_Int_Tables_number 15
_symmetry_space_group_name_Hall '-C 2yc'
_symmetry_space_group_name_H-M 'C 1 2/c 1'
_atom_sites_solution_hydrogens geom
_atom_sites_solution_primary direct
_atom_sites_solution_secondary difmap
_audit_block_doi 10.5517/ccdc.csd.cc2h7tsc
_audit_update_record
;
2023-10-16 deposited with the CCDC.	2024-01-15 downloaded from the CCDC.
;
_cell_angle_alpha 90
_cell_angle_beta 112.024(5)
_cell_angle_gamma 90
_cell_formula_units_Z 4
_cell_length_a 13.6445(13)
_cell_length_b 9.8750(9)
_cell_length_c 14.6405(14)
_cell_measurement_reflns_used 2545
_cell_measurement_temperature 298
_cell_measurement_theta_max 28.14
_cell_measurement_theta_min 2.62
_cell_volume 1828.7(3)
_computing_cell_refinement 'SET4 (de Boer & Duisenberg, 1984)'
_computing_data_collection 'Locally modified CAD4 Software (Enraf-Nonius, 1989)'
_computing_data_reduction 'HELENA (Spek, 1997)'
_computing_publication_material 'PLATON (Spek, 2003)'
_computing_structure_refinement 'SHELXL-97 (Sheldrick, 1997)'
_diffrn_ambient_temperature 298
_diffrn_detector_area_resol_mean 18.4
_diffrn_measured_fraction_theta_full 0.998
_diffrn_measured_fraction_theta_max 0.998
_diffrn_measurement_device_type 'CCD area detector'
_diffrn_radiation_monochromator graphite
_diffrn_radiation_probe x-ray
_diffrn_radiation_source 'Rotating Anode'
_diffrn_radiation_type MoK\a
_diffrn_radiation_wavelength 0.71073
_diffrn_reflns_av_R_equivalents 0.0362
_diffrn_reflns_av_sigmaI/netI 0.0377
_diffrn_reflns_limit_h_max 15
_diffrn_reflns_limit_h_min -16
_diffrn_reflns_limit_k_max 11
_diffrn_reflns_limit_k_min -9
_diffrn_reflns_limit_l_max 17
_diffrn_reflns_limit_l_min -13
_diffrn_reflns_number 4264
_diffrn_reflns_reduction_process
;
;
_diffrn_reflns_theta_full 25.02
_diffrn_reflns_theta_max 25.02
_diffrn_reflns_theta_min 2.62
_exptl_absorpt_coefficient_mu 1.251
_exptl_absorpt_correction_T_max 0.770
_exptl_absorpt_correction_T_min 0.635
_exptl_absorpt_correction_type multi-scan
_exptl_crystal_density_diffrn 1.670
_exptl_crystal_density_meas ?
_exptl_crystal_density_method 'Not Measured'
_exptl_crystal_description Block
_exptl_crystal_F_000 940
_exptl_crystal_size_max 0.400
_exptl_crystal_size_mid 0.240
_exptl_crystal_size_min 0.220
_refine_diff_density_max 0.524
_refine_diff_density_min -0.822
_refine_diff_density_rms 0.081
_refine_ls_extinction_coef 0.030(2)
_refine_ls_extinction_expression FC^*^=KFC[1+0.001XFC^2^\L^3^/SIN(2\Q)]^-1/4^
_refine_ls_extinction_method shelxl
_refine_ls_goodness_of_fit_ref 1.077
_refine_ls_hydrogen_treatment mixed
_refine_ls_matrix_type full
_refine_ls_number_parameters 134
_refine_ls_number_reflns 1604
_refine_ls_number_restraints 18
_refine_ls_restrained_S_all 1.096
_refine_ls_R_factor_all 0.0508
_refine_ls_R_factor_gt 0.0435
_refine_ls_shift/su_max 0.000
_refine_ls_shift/su_mean 0.000
_refine_ls_structure_factor_coef Fsqd
_refine_ls_weighting_details 'calc w=1/[\s^2^(Fo^2^)+(0.0693P)^2^+3.3521P] where P=(Fo^2^+2Fc^2^)/3'
_refine_ls_weighting_scheme calc
_refine_ls_wR_factor_gt 0.1197
_refine_ls_wR_factor_ref 0.1251
_reflns_number_gt 1364
_reflns_number_total 1604
_reflns_threshold_expression I>2\s(I)
_cod_data_source_file d3ce01182h2.cif
_cod_data_source_block 220708f
_cod_depositor_comments
;
The following automatic conversions were performed:

data item '_exptl_crystal_density_meas' value 'not measured' was
changed to '?' -- the value is perceived as not measured.

Automatic conversion script
Id: cif_fix_values 8170 2020-07-09 18:12:32Z antanas 

 Adding full bibliography for 7248065--7248069.cif.
;
_cod_original_sg_symbol_H-M 'C 2/c'
_cod_database_code 7248066

loop_
_symmetry_equiv_pos_site_id
_symmetry_equiv_pos_as_xyz
1 x,y,z
2 -x,y,1/2-z
3 -x,-y,-z
4 x,-y,1/2+z
5 1/2+x,1/2+y,z
6 1/2-x,1/2+y,1/2-z
7 1/2-x,1/2-y,-z
8 1/2+x,1/2-y,1/2+z

loop_
_atom_site_aniso_label
_atom_site_aniso_U_11
_atom_site_aniso_U_22
_atom_site_aniso_U_33
_atom_site_aniso_U_23
_atom_site_aniso_U_13
_atom_site_aniso_U_12
Cu1 0.0308(4) 0.0399(4) 0.0286(4) 0.0032(2) 0.0069(3) -0.0053(2)
O1 0.0720(18) 0.0470(16) 0.074(2) 0.0192(14) 0.0338(16) 0.0175(14)
O2 0.119(3) 0.057(2) 0.088(3) 0.0144(19) 0.035(2) -0.003(2)
O3 0.060(2) 0.159(4) 0.070(2) -0.010(3) -0.0047(18) 0.043(3)
N1 0.0372(15) 0.0426(16) 0.0312(15) 0.0020(12) 0.0111(13) -0.0026(12)
N2 0.0420(17) 0.0482(17) 0.0411(18) 0.0032(14) 0.0154(14) 0.0019(14)
N3 0.0363(15) 0.0386(15) 0.0350(16) 0.0021(12) 0.0088(12) -0.0038(12)
N4 0.0432(17) 0.0422(17) 0.0498(19) 0.0012(14) 0.0137(14) -0.0021(14)
N5 0.057(2) 0.0507(19) 0.0369(17) 0.0027(14) 0.0163(15) 0.0178(16)
C1 0.044(2) 0.055(2) 0.0364(19) 0.0084(17) 0.0089(16) 0.0041(17)
C2 0.061(3) 0.070(3) 0.0299(19) 0.0052(19) 0.0100(17) -0.011(2)
C3 0.061(3) 0.064(3) 0.043(2) -0.0074(18) 0.027(2) -0.012(2)
C4 0.0346(18) 0.046(2) 0.052(2) 0.0017(17) 0.0044(16) -0.0007(16)
C5 0.038(2) 0.069(3) 0.065(3) -0.013(2) 0.0101(19) -0.017(2)
C6 0.053(2) 0.042(2) 0.065(3) -0.0074(19) 0.021(2) -0.0119(18)

loop_
_atom_site_label
_atom_site_type_symbol
_atom_site_thermal_displace_type
_atom_site_fract_x
_atom_site_fract_y
_atom_site_fract_z
_atom_site_occupancy
_atom_site_U_iso_or_equiv
_atom_site_calc_flag
_atom_site_refinement_flags
_atom_site_disorder_assembly
_atom_site_disorder_group
Cu1 Cu Uani 0.25000 0.25000 0.50000 1.000 0.0343(2) d S . .
O1 O Uani 0.1274(2) 0.4320(3) 0.4839(2) 1.000 0.0625(10) d U . .
O2 O Uani 0.1562(3) 0.6322(4) 0.4535(3) 1.000 0.0891(16) d U . .
O3 O Uani 0.0063(3) 0.5437(5) 0.3743(3) 1.000 0.1048(16) d U . .
N1 N Uani 0.2522(2) 0.2741(3) 0.3648(2) 1.000 0.0375(9) d . . .
N2 N Uani 0.3233(2) 0.2124(3) 0.3371(2) 1.000 0.0438(10) d . . .
N3 N Uani 0.1264(2) 0.1266(3) 0.4440(2) 1.000 0.0380(9) d . . .
N4 N Uani 0.1341(2) -0.0085(3) 0.4418(2) 1.000 0.0462(10) d . . .
N5 N Uani 0.0921(3) 0.5350(3) 0.4355(2) 1.000 0.0486(11) d U . .
C1 C Uani 0.1918(3) 0.3439(4) 0.2876(3) 1.000 0.0469(11) d . . .
C2 C Uani 0.2246(3) 0.3261(5) 0.2102(3) 1.000 0.0557(15) d . . .
C3 C Uani 0.3084(4) 0.2417(4) 0.2443(3) 1.000 0.0538(16) d . . .
C4 C Uani 0.0255(3) 0.1538(4) 0.3967(3) 1.000 0.0476(11) d . . .
C5 C Uani -0.0309(3) 0.0353(5) 0.3644(3) 1.000 0.0600(16) d . . .
C6 C Uani 0.0401(3) -0.0636(4) 0.3942(3) 1.000 0.0537(14) d . . .
H1 H Uiso 0.13510 0.39770 0.28560 1.000 0.0560 c R . .
H2 H Uiso 0.37260 0.16030 0.37440 1.000 0.0530 c R . .
H2A H Uiso 0.19520 0.36410 0.14770 1.000 0.0670 c R . .
H3 H Uiso 0.34820 0.21010 0.20920 1.000 0.0650 c R . .
H4 H Uiso 0.19210 -0.05330 0.46760 1.000 0.0550 c R . .
H4A H Uiso -0.00370 0.24020 0.38640 1.000 0.0570 c R . .
H5 H Uiso -0.10320 0.02670 0.32920 1.000 0.0720 c R . .
H6 H Uiso 0.02610 -0.15570 0.38360 1.000 0.0650 c R . .

loop_
_atom_type_symbol
_atom_type_description
_atom_type_scat_dispersion_real
_atom_type_scat_dispersion_imag
_atom_type_scat_source
C C 0.0033 0.0016 ' International Tables Vol C Tables 4.2.6.8 and 6.1.1.4'
H H 0.0000 0.0000 ' International Tables Vol C Tables 4.2.6.8 and 6.1.1.4'
Cu Cu 0.3201 1.2651 ' International Tables Vol C Tables 4.2.6.8 and 6.1.1.4'
N N 0.0061 0.0033 ' International Tables Vol C Tables 4.2.6.8 and 6.1.1.4'
O O 0.0106 0.0060 ' International Tables Vol C Tables 4.2.6.8 and 6.1.1.4'

loop_
_geom_angle_atom_site_label_1
_geom_angle_atom_site_label_2
_geom_angle_atom_site_label_3
_geom_angle
_geom_angle_site_symmetry_1
_geom_angle_site_symmetry_2
_geom_angle_site_symmetry_3
_geom_angle_publ_flag
O1 Cu1 N1 94.70(11) . . . yes
O1 Cu1 N3 88.08(11) . . . yes
O1 Cu1 O1 180.00 . . 7_556 yes
O1 Cu1 N1 85.30(11) . . 7_556 yes
O1 Cu1 N3 91.93(11) . . 7_556 yes
N1 Cu1 N3 89.43(12) . . . yes
O1 Cu1 N1 85.30(11) 7_556 . . yes
N1 Cu1 N1 180.00 . . 7_556 yes
N1 Cu1 N3 90.57(12) . . 7_556 yes
O1 Cu1 N3 91.93(11) 7_556 . . yes
N1 Cu1 N3 90.57(12) 7_556 . . yes
N3 Cu1 N3 180.00 . . 7_556 yes
O1 Cu1 N1 94.70(11) 7_556 . 7_556 yes
O1 Cu1 N3 88.08(11) 7_556 . 7_556 yes
N1 Cu1 N3 89.43(12) 7_556 . 7_556 yes
Cu1 O1 N5 141.4(3) . . . yes
Cu1 N1 N2 121.9(2) . . . yes
Cu1 N1 C1 132.3(3) . . . yes
N2 N1 C1 105.7(3) . . . yes
N1 N2 C3 111.3(3) . . . yes
Cu1 N3 N4 123.9(2) . . . yes
Cu1 N3 C4 130.5(3) . . . yes
N4 N3 C4 105.5(3) . . . yes
N3 N4 C6 110.6(3) . . . yes
O1 N5 O2 114.8(4) . . . yes
O1 N5 O3 124.1(4) . . . yes
O2 N5 O3 121.1(4) . . . yes
C3 N2 H2 124.00 . . . no
N1 N2 H2 124.00 . . . no
N3 N4 H4 125.00 . . . no
C6 N4 H4 125.00 . . . no
N1 C1 C2 110.4(4) . . . yes
C1 C2 C3 105.4(4) . . . no
N2 C3 C2 107.2(4) . . . yes
N3 C4 C5 110.2(4) . . . yes
C4 C5 C6 105.4(4) . . . no
N4 C6 C5 108.3(4) . . . yes
N1 C1 H1 125.00 . . . no
C2 C1 H1 125.00 . . . no
C1 C2 H2A 127.00 . . . no
C3 C2 H2A 127.00 . . . no
N2 C3 H3 126.00 . . . no
C2 C3 H3 126.00 . . . no
N3 C4 H4A 125.00 . . . no
C5 C4 H4A 125.00 . . . no
C4 C5 H5 127.00 . . . no
C6 C5 H5 127.00 . . . no
N4 C6 H6 126.00 . . . no
C5 C6 H6 126.00 . . . no

loop_
_geom_bond_atom_site_label_1
_geom_bond_atom_site_label_2
_geom_bond_distance
_geom_bond_site_symmetry_1
_geom_bond_site_symmetry_2
_geom_bond_publ_flag
Cu1 O1 2.406(3) . . yes
Cu1 N1 2.005(3) . . yes
Cu1 N3 1.991(3) . . yes
Cu1 O1 2.406(3) . 7_556 yes
Cu1 N1 2.005(3) . 7_556 yes
Cu1 N3 1.991(3) . 7_556 yes
O1 N5 1.230(4) . . yes
O2 N5 1.258(5) . . yes
O3 N5 1.181(6) . . yes
N1 N2 1.331(4) . . yes
N1 C1 1.317(5) . . yes
N2 C3 1.328(5) . . yes
N3 N4 1.340(4) . . yes
N3 C4 1.316(5) . . yes
N4 C6 1.325(5) . . yes
N2 H2 0.8600 . . no
N4 H4 0.8600 . . no
C1 C2 1.377(6) . . no
C2 C3 1.350(7) . . no
C4 C5 1.383(6) . . no
C5 C6 1.329(6) . . no
C1 H1 0.9300 . . no
C2 H2A 0.9300 . . no
C3 H3 0.9300 . . no
C4 H4A 0.9300 . . no
C5 H5 0.9300 . . no
C6 H6 0.9300 . . no

loop_
_geom_hbond_atom_site_label_D
_geom_hbond_atom_site_label_H
_geom_hbond_atom_site_label_A
_geom_hbond_distance_DH
_geom_hbond_distance_HA
_geom_hbond_distance_DA
_geom_hbond_angle_DHA
_geom_hbond_site_symmetry_A
_geom_hbond_publ_flag
N2 H2 O3 0.8600 2.1600 2.879(5) 141.00 5_545 yes
N2 H2 O1 0.8600 2.2700 2.834(4) 124.00 7_556 yes
N4 H4 O1 0.8600 2.5900 3.113(4) 120.00 7_556 yes
N4 H4 O2 0.8600 2.1100 2.956(5) 170.00 7_556 yes
C3 H3 O2 0.9300 2.4800 3.292(6) 146.00 6_545 yes

loop_
_geom_torsion_atom_site_label_1
_geom_torsion_atom_site_label_2
_geom_torsion_atom_site_label_3
_geom_torsion_atom_site_label_4
_geom_torsion
_geom_torsion_site_symmetry_1
_geom_torsion_site_symmetry_2
_geom_torsion_site_symmetry_3
_geom_torsion_site_symmetry_4
_geom_torsion_publ_flag
N1 Cu1 O1 N5 -20.1(4) . . . . no
N3 Cu1 O1 N5 -109.4(4) . . . . no
N1 Cu1 O1 N5 159.9(4) 7_556 . . . no
N3 Cu1 O1 N5 70.6(4) 7_556 . . . no
O1 Cu1 N1 N2 168.3(3) . . . . no
O1 Cu1 N1 C1 -12.7(4) . . . . no
N3 Cu1 N1 N2 -103.7(3) . . . . no
N3 Cu1 N1 C1 75.3(4) . . . . no
O1 Cu1 N1 N2 -11.7(3) 7_556 . . . no
O1 Cu1 N1 C1 167.3(4) 7_556 . . . no
N3 Cu1 N1 N2 76.3(3) 7_556 . . . no
N3 Cu1 N1 C1 -104.7(4) 7_556 . . . no
O1 Cu1 N3 N4 -170.5(3) . . . . no
O1 Cu1 N3 C4 15.1(3) . . . . no
N1 Cu1 N3 N4 94.8(3) . . . . no
N1 Cu1 N3 C4 -79.6(3) . . . . no
O1 Cu1 N3 N4 9.5(3) 7_556 . . . no
O1 Cu1 N3 C4 -164.9(3) 7_556 . . . no
N1 Cu1 N3 N4 -85.2(3) 7_556 . . . no
N1 Cu1 N3 C4 100.4(3) 7_556 . . . no
Cu1 O1 N5 O2 -71.3(5) . . . . no
Cu1 O1 N5 O3 106.4(5) . . . . no
Cu1 N1 C1 C2 -179.0(3) . . . . no
Cu1 N1 N2 C3 179.0(3) . . . . no
C1 N1 N2 C3 -0.2(4) . . . . no
N2 N1 C1 C2 0.2(4) . . . . no
N1 N2 C3 C2 0.2(5) . . . . no
C4 N3 N4 C6 0.0(4) . . . . no
Cu1 N3 N4 C6 -175.6(3) . . . . no
Cu1 N3 C4 C5 175.2(3) . . . . no
N4 N3 C4 C5 0.0(4) . . . . no
N3 N4 C6 C5 0.0(4) . . . . no
N1 C1 C2 C3 0.0(5) . . . . no
C1 C2 C3 N2 -0.1(5) . . . . no
N3 C4 C5 C6 0.0(5) . . . . no
C4 C5 C6 N4 0.0(5) . . . . no
